data_7225614
loop_
_publ_author_name
'Losev, E. A.'
'Zakharov, B. A.'
'Boldyreva, E. V.'

_publ_section_title
;
 Polymorphic transformations in glycine co-crystals at low temperature and
 high pressure: two new examples as a follow-up to a glycine--glutaric
 acid study
;
_journal_issue 31
_journal_name_full CrystEngComm
_journal_page_first 5869
_journal_paper_doi 10.1039/C6CE00561F
_journal_volume 18
_journal_year 2016
_chemical_formula_moiety 'C4 H6 O6, C2 H5 N O2'
_chemical_formula_sum 'C6 H11 N O8'
_chemical_formula_weight 225.16
_chemical_name_common 'glycine-DL-tartaric acid (1:1)'
_chemical_name_systematic 'glycine-DL-tartaric acid (1:1)'
_space_group_crystal_system monoclinic
_space_group_IT_number 14
_space_group_name_Hall '-P 2ybc'
_space_group_name_H-M_alt 'P 1 21/c 1'
_symmetry_space_group_name_Hall '-P 2ybc'
_symmetry_space_group_name_H-M 'P 1 21/c 1'
_atom_sites_solution_hydrogens mixed
_atom_sites_solution_primary direct
_atom_sites_solution_secondary difmap
_audit_creation_method SHELXL-2014/7
_audit_update_record
;
2016-06-02 deposited with the CCDC.
2016-06-20 downloaded from the CCDC.
;
_cell_angle_alpha 90
_cell_angle_beta 102.666(10)
_cell_angle_gamma 90
_cell_formula_units_Z 4
_cell_length_a 4.8221(6)
_cell_length_b 9.3052(9)
_cell_length_c 20.493(3)
_cell_measurement_reflns_used 4809
_cell_measurement_temperature 175(2)
_cell_measurement_theta_max 29.42
_cell_measurement_theta_min 2.07
_cell_volume 897.2(2)
_computing_cell_refinement 'STOE X-AREA (Stoe & Cie, 2006)'
_computing_data_collection 'STOE X-AREA (Stoe & Cie, 2006)'
_computing_data_reduction 'STOE X-RED (Stoe & Cie, 2006)'
_computing_molecular_graphics 'Mercury (Macrae <i>et al.</i>, 2006)'
_computing_publication_material
;
Mercury (Macrae et al., 2006), 
PLATON (Spek, 2009),
;
_computing_structure_refinement 'SHELXL-2014/7 (Sheldrick, 2014)'
_computing_structure_solution 'SHELXS-97 (Sheldrick, 2008)'
_diffrn_ambient_temperature 175(2)
_diffrn_detector 'image plate (34 cm diameter)'
_diffrn_detector_area_resol_mean 6.67
_diffrn_detector_type STOE
_diffrn_measured_fraction_theta_full 1.000
_diffrn_measured_fraction_theta_max 0.992
_diffrn_measurement_device '2-circle goniometer'
_diffrn_measurement_device_type 'STOE IPDS 2'
_diffrn_measurement_method 'rotation method'
_diffrn_radiation_collimation '0.5 mm diameter, monocapillary'
_diffrn_radiation_monochromator 'plane graphite'
_diffrn_radiation_polarisn_norm 0
_diffrn_radiation_type 'Mo K\a'
_diffrn_radiation_wavelength 0.71073
_diffrn_reflns_av_R_equivalents 0.0482
_diffrn_reflns_av_unetI/netI 0.0532
_diffrn_reflns_Laue_measured_fraction_full 1.000
_diffrn_reflns_Laue_measured_fraction_max 0.992
_diffrn_reflns_limit_h_max 6
_diffrn_reflns_limit_h_min -6
_diffrn_reflns_limit_k_max 12
_diffrn_reflns_limit_k_min -12
_diffrn_reflns_limit_l_max 27
_diffrn_reflns_limit_l_min -27
_diffrn_reflns_number 7941
_diffrn_reflns_point_group_measured_fraction_full 1.000
_diffrn_reflns_point_group_measured_fraction_max 0.992
_diffrn_reflns_theta_full 25.242
_diffrn_reflns_theta_max 29.242
_diffrn_reflns_theta_min 2.037
_diffrn_source 'sealed X-ray tube, 12 x 0.4 mm long-fine focus'
_diffrn_source_current 30
_diffrn_source_power 1.500
_diffrn_source_voltage 50
_exptl_absorpt_coefficient_mu 0.158
_exptl_absorpt_correction_type none
_exptl_crystal_colour colourless
_exptl_crystal_density_diffrn 1.667
_exptl_crystal_description block
_exptl_crystal_F_000 472
_exptl_crystal_size_max 0.390
_exptl_crystal_size_mid 0.130
_exptl_crystal_size_min 0.110
_refine_diff_density_max 0.313
_refine_diff_density_min -0.448
_refine_diff_density_rms 0.085
_refine_ls_extinction_coef 0.023(3)
_refine_ls_extinction_expression Fc^*^=kFc[1+0.001xFc^2^\l^3^/sin(2\q)]^-1/4^
_refine_ls_extinction_method 'SHELXL-2014/7 (Sheldrick 2014'
_refine_ls_goodness_of_fit_ref 0.972
_refine_ls_hydrogen_treatment mixed
_refine_ls_matrix_type full
_refine_ls_number_parameters 168
_refine_ls_number_reflns 2436
_refine_ls_number_restraints 0
_refine_ls_restrained_S_all 0.972
_refine_ls_R_factor_all 0.0838
_refine_ls_R_factor_gt 0.0362
_refine_ls_shift/su_max 0.000
_refine_ls_shift/su_mean 0.000
_refine_ls_structure_factor_coef Fsqd
_refine_ls_weighting_details 'w=1/[\s^2^(Fo^2^)+(0.0606P)^2^] where P=(Fo^2^+2Fc^2^)/3'
_refine_ls_weighting_scheme calc
_refine_ls_wR_factor_gt 0.0863
_refine_ls_wR_factor_ref 0.1160
_reflns_Friedel_coverage 0.000
_reflns_number_gt 1421
_reflns_number_total 2436
_reflns_threshold_expression 'I > 2\s(I)'
_cod_data_source_file c6ce00561f17.cif
_cod_data_source_block gta175K
_cod_depositor_comments 'Adding full bibliography for 7225609--7225638.cif.'
_cod_original_cell_volume 897.16(18)
_cod_database_code 7225614
_shelx_shelxl_version_number 2014/7
_shelx_space_group_comment
;
The symmetry employed for this shelxl refinement is uniquely defined
by the following loop, which should always be used as a source of
symmetry information in preference to the above space-group names.
They are only intended as comments.
;
_shelx_estimated_absorpt_t_min 0.941
_shelx_estimated_absorpt_t_max 0.983

loop_
_space_group_symop_operation_xyz
'x, y, z'
'-x, y+1/2, -z+1/2'
'-x, -y, -z'
'x, -y-1/2, z-1/2'

loop_
_atom_site_label
_atom_site_type_symbol
_atom_site_fract_x
_atom_site_fract_y
_atom_site_fract_z
_atom_site_U_iso_or_equiv
_atom_site_adp_type
_atom_site_occupancy
_atom_site_site_symmetry_order
_atom_site_calc_flag
_atom_site_refinement_flags_posn
_atom_site_refinement_flags_adp
O6 O 0.7609(3) 0.12072(14) 0.56483(7) 0.0233(3) Uani 1 1 d . .
H6 H 0.575(5) 0.131(2) 0.5426(11) 0.028 Uiso 1 1 d . U
O3 O 0.5989(3) 0.35502(14) 0.43284(7) 0.0277(3) Uani 1 1 d . .
H3 H 0.454(5) 0.361(2) 0.3923(12) 0.033 Uiso 1 1 d . U
O5 O 1.2204(3) 0.14538(15) 0.49319(7) 0.0258(3) Uani 1 1 d . .
H5 H 1.150(5) 0.075(3) 0.4694(12) 0.031 Uiso 1 1 d . U
O8 O 1.2214(3) 0.15870(15) 0.66275(7) 0.0278(3) Uani 1 1 d . .
O7 O 1.3267(3) 0.36525(15) 0.61660(7) 0.0299(3) Uani 1 1 d . .
H7 H 1.4646 0.3667 0.6497 0.036 Uiso 1 1 calc R U
O4 O 0.7469(3) 0.14710(15) 0.39551(7) 0.0279(3) Uani 1 1 d . .
O1 O 1.2239(3) 0.58579(14) 0.29336(7) 0.0263(3) Uani 1 1 d . .
C3 C 0.7723(4) 0.24700(19) 0.43503(9) 0.0212(4) Uani 1 1 d . .
O2 O 1.1801(3) 0.36232(15) 0.33154(7) 0.0307(3) Uani 1 1 d . .
C5 C 0.9172(4) 0.2482(2) 0.56098(9) 0.0203(4) Uani 1 1 d . .
H5A H 0.803(5) 0.331(2) 0.5631(10) 0.024 Uiso 1 1 d . U
C2 C 1.0988(4) 0.46743(19) 0.29357(9) 0.0208(4) Uani 1 1 d . .
C6 C 1.1710(4) 0.25081(19) 0.61972(9) 0.0210(4) Uani 1 1 d . .
C4 C 1.0206(4) 0.2562(2) 0.49480(9) 0.0220(4) Uani 1 1 d . .
H4 H 1.111(5) 0.349(2) 0.4919(11) 0.026 Uiso 1 1 d . U
N1 N 0.7935(4) 0.54924(18) 0.18692(8) 0.0250(4) Uani 1 1 d . .
H1A H 0.597(5) 0.566(3) 0.1628(12) 0.038 Uiso 1 1 d . U
H1B H 0.854(5) 0.633(3) 0.2010(12) 0.038 Uiso 1 1 d . U
H1C H 0.896(5) 0.511(3) 0.1593(11) 0.038 Uiso 1 1 d . U
C1 C 0.8167(4) 0.4499(2) 0.24447(9) 0.0232(4) Uani 1 1 d . .
H1D H 0.664(5) 0.473(2) 0.2658(11) 0.028 Uiso 1 1 d . U
H1E H 0.789(5) 0.354(2) 0.2274(11) 0.028 Uiso 1 1 d . U

loop_
_atom_site_aniso_label
_atom_site_aniso_U_11
_atom_site_aniso_U_22
_atom_site_aniso_U_33
_atom_site_aniso_U_23
_atom_site_aniso_U_13
_atom_site_aniso_U_12
O6 0.0167(6) 0.0237(7) 0.0274(7) 0.0012(5) 0.0004(5) -0.0026(5)
O3 0.0294(8) 0.0243(7) 0.0256(7) 0.0023(6) -0.0019(6) 0.0042(6)
O5 0.0207(7) 0.0255(7) 0.0293(7) -0.0065(6) 0.0012(6) 0.0018(6)
O8 0.0244(7) 0.0294(7) 0.0266(7) 0.0063(6) -0.0006(6) -0.0032(6)
O7 0.0294(8) 0.0279(7) 0.0271(7) 0.0026(6) -0.0049(6) -0.0115(6)
O4 0.0264(7) 0.0283(7) 0.0257(7) -0.0052(6) -0.0013(6) 0.0011(6)
O1 0.0226(7) 0.0231(7) 0.0294(7) -0.0020(6) -0.0024(6) -0.0030(6)
C3 0.0227(10) 0.0204(8) 0.0207(9) 0.0027(7) 0.0051(7) -0.0021(7)
O2 0.0299(8) 0.0268(7) 0.0302(7) 0.0064(6) -0.0045(6) 0.0014(6)
C5 0.0191(9) 0.0182(8) 0.0225(9) -0.0001(7) 0.0020(7) -0.0014(7)
C2 0.0203(9) 0.0206(8) 0.0211(9) -0.0031(7) 0.0042(7) 0.0013(7)
C6 0.0199(9) 0.0214(9) 0.0221(8) -0.0028(7) 0.0053(7) -0.0001(7)
C4 0.0207(9) 0.0199(8) 0.0242(9) 0.0001(7) 0.0026(7) -0.0003(7)
N1 0.0253(9) 0.0223(8) 0.0239(8) -0.0029(7) -0.0026(7) 0.0045(7)
C1 0.0211(9) 0.0239(10) 0.0235(9) -0.0012(7) 0.0026(8) 0.0004(8)

loop_
_atom_type_symbol
_atom_type_description
_atom_type_scat_dispersion_real
_atom_type_scat_dispersion_imag
_atom_type_scat_source
C C 0.0033 0.0016 'International Tables Vol C Tables 4.2.6.8 and 6.1.1.4'
H H 0.0000 0.0000 'International Tables Vol C Tables 4.2.6.8 and 6.1.1.4'
N N 0.0061 0.0033 'International Tables Vol C Tables 4.2.6.8 and 6.1.1.4'
O O 0.0106 0.0060 'International Tables Vol C Tables 4.2.6.8 and 6.1.1.4'

loop_
_geom_angle_atom_site_label_1
_geom_angle_atom_site_label_2
_geom_angle_atom_site_label_3
_geom_angle
C5 O6 H6 110.9(14)
C3 O3 H3 114.3(13)
C4 O5 H5 113.0(16)
C6 O7 H7 109.5
O4 C3 O3 126.48(18)
O4 C3 C4 121.69(16)
O3 C3 C4 111.82(15)
O6 C5 C6 108.40(14)
O6 C5 C4 111.55(14)
C6 C5 C4 109.64(15)
O6 C5 H5A 110.9(13)
C6 C5 H5A 108.8(13)
C4 C5 H5A 107.5(12)
O1 C2 O2 126.81(18)
O1 C2 C1 117.02(16)
O2 C2 C1 116.14(16)
O8 C6 O7 125.59(18)
O8 C6 C5 124.23(16)
O7 C6 C5 110.18(15)
O5 C4 C3 111.14(15)
O5 C4 C5 109.70(15)
C3 C4 C5 110.88(15)
O5 C4 H4 109.0(13)
C3 C4 H4 106.6(13)
C5 C4 H4 109.4(12)
C1 N1 H1A 113.4(14)
C1 N1 H1B 109.8(16)
H1A N1 H1B 104(2)
C1 N1 H1C 107.0(15)
H1A N1 H1C 110(2)
H1B N1 H1C 112(2)
N1 C1 C2 111.23(15)
N1 C1 H1D 107.1(13)
C2 C1 H1D 110.0(13)
N1 C1 H1E 108.2(13)
C2 C1 H1E 112.1(14)
H1D C1 H1E 108.1(18)

loop_
_geom_bond_atom_site_label_1
_geom_bond_atom_site_label_2
_geom_bond_distance
O6 C5 1.417(2)
O6 H6 0.92(2)
O3 C3 1.302(2)
O3 H3 0.96(2)
O5 C4 1.417(2)
O5 H5 0.85(2)
O8 C6 1.215(2)
O7 C6 1.313(2)
O7 H7 0.8400
O4 C3 1.221(2)
O1 C2 1.256(2)
C3 C4 1.516(3)
O2 C2 1.258(2)
C5 C6 1.517(3)
C5 C4 1.546(2)
C5 H5A 0.96(2)
C2 C1 1.513(3)
C4 H4 0.97(2)
N1 C1 1.483(2)
N1 H1A 0.98(3)
N1 H1B 0.86(3)
N1 H1C 0.91(2)
C1 H1D 0.96(2)
C1 H1E 0.96(2)

loop_
_geom_hbond_atom_site_label_D
_geom_hbond_atom_site_label_H
_geom_hbond_atom_site_label_A
_geom_hbond_distance_DH
_geom_hbond_distance_HA
_geom_hbond_distance_DA
_geom_hbond_angle_DHA
_geom_hbond_site_symmetry_A
O6 H6 O5 0.92(2) 1.79(3) 2.706(2) 175(2) 1_455
O3 H3 O2 0.96(2) 1.60(2) 2.560(2) 171(2) 1_455
O5 H5 O6 0.85(2) 2.03(2) 2.7568(19) 144(2) 3_756
O7 H7 O1 0.84 1.74 2.560(2) 163.2 3_866
N1 H1C O6 0.91(2) 2.26(2) 2.935(2) 131(2) 4_565
N1 H1C O8 0.91(2) 2.21(2) 2.949(2) 138.1(19) 4_565
N1 H1A O4 0.98(3) 1.97(3) 2.923(2) 164(2) 2_655
N1 H1B O2 0.86(3) 2.23(3) 2.944(2) 140(2) 2_755

loop_
_geom_torsion_atom_site_label_1
_geom_torsion_atom_site_label_2
_geom_torsion_atom_site_label_3
_geom_torsion_atom_site_label_4
_geom_torsion
O6 C5 C6 O8 -1.5(2)
C4 C5 C6 O8 -123.51(18)
O6 C5 C6 O7 177.86(14)
C4 C5 C6 O7 55.9(2)
O4 C3 C4 O5 5.9(2)
O3 C3 C4 O5 -174.67(14)
O4 C3 C4 C5 -116.35(18)
O3 C3 C4 C5 63.04(19)
O6 C5 C4 O5 -65.79(19)
C6 C5 C4 O5 54.30(19)
O6 C5 C4 C3 57.34(19)
C6 C5 C4 C3 177.44(15)
O1 C2 C1 N1 23.6(2)
O2 C2 C1 N1 -158.02(16)
